data_4073427
loop_
_publ_author_name
'Tonzetich, Zachary J.'
'Jiang, Annie J.'
'Schrock, Richard R.'
'M\"uller, Peter'

_publ_section_title
;
 Molybdenum Imido Alkylidene Complexes that Contain a \b-Diketiminate
 Ligand
;
_journal_issue 15
_journal_name_full Organometallics
_journal_page_first 3771
_journal_paper_doi 10.1021/om7003207
_journal_volume 26
_journal_year 2007
_chemical_absolute_configuration ad
_chemical_formula_sum 'C44 H54 F3 Mo N3 O3 S'
_chemical_formula_weight 857.90
_chemical_name_systematic
;

 ?

;
_space_group_IT_number 4
_symmetry_cell_setting monoclinic
_symmetry_space_group_name_Hall 'P 2yb'
_symmetry_space_group_name_H-M 'P 1 21 1'
_atom_sites_solution_hydrogens geom
_atom_sites_solution_primary direct
_atom_sites_solution_secondary difmap
_audit_creation_method SHELXL-97
_cell_angle_alpha 90.00
_cell_angle_beta 92.020(2)
_cell_angle_gamma 90.00
_cell_formula_units_Z 4
_cell_length_a 10.7550(5)
_cell_length_b 17.4054(9)
_cell_length_c 22.5561(12)
_cell_measurement_reflns_used 8252
_cell_measurement_temperature 100(2)
_cell_measurement_theta_max 29.33
_cell_measurement_theta_min 2.43
_cell_volume 4219.8(4)
_computing_cell_refinement 'SAINT 7 (Bruker-AXS, 2005)'
_computing_data_collection 'SMART 5 (Bruker-AXS, 2003)'
_computing_data_reduction 'SAINT 7 (Bruker-AXS, 2005)'
_computing_molecular_graphics 'Bruker SHELXTL'
_computing_publication_material 'Bruker SHELXTL'
_computing_structure_refinement 'SHELXL-97 (Sheldrick, 1997)'
_computing_structure_solution 'SHELXS-97 (Sheldrick, 1990)'
_diffrn_ambient_temperature 100(2)
_diffrn_detector_area_resol_mean 8.3
_diffrn_measured_fraction_theta_full 0.995
_diffrn_measured_fraction_theta_max 0.995
_diffrn_measurement_device_type 'Bruker Smart APEX CCD'
_diffrn_measurement_method 'omega and phi scans'
_diffrn_radiation_monochromator graphite
_diffrn_radiation_source 'fine-focus sealed tube'
_diffrn_radiation_type MoK\a
_diffrn_radiation_wavelength 0.71073
_diffrn_reflns_av_sigmaI/netI 0.0607
_diffrn_reflns_limit_h_max 14
_diffrn_reflns_limit_h_min -14
_diffrn_reflns_limit_k_max 23
_diffrn_reflns_limit_k_min -23
_diffrn_reflns_limit_l_max 30
_diffrn_reflns_limit_l_min 0
_diffrn_reflns_number 26569
_diffrn_reflns_theta_full 29.13
_diffrn_reflns_theta_max 29.13
_diffrn_reflns_theta_min 1.48
_diffrn_standards_decay_% 0
_diffrn_standards_interval_count 0
_diffrn_standards_interval_time 0
_diffrn_standards_number 0
_exptl_absorpt_coefficient_mu 0.415
_exptl_absorpt_correction_T_max 0.9675
_exptl_absorpt_correction_T_min 0.8855
_exptl_absorpt_correction_type multi-scan
_exptl_absorpt_process_details 'TWINABS (Sheldrick, 2005)'
_exptl_crystal_colour orange
_exptl_crystal_density_diffrn 1.350
_exptl_crystal_density_method 'not measured'
_exptl_crystal_description needle
_exptl_crystal_F_000 1792
_exptl_crystal_size_max 0.30
_exptl_crystal_size_mid 0.10
_exptl_crystal_size_min 0.08
_refine_diff_density_max 0.970
_refine_diff_density_min -0.647
_refine_diff_density_rms 0.076
_refine_ls_abs_structure_details 'Flack H D (1983), Acta Cryst. A39, 876-881'
_refine_ls_abs_structure_Flack -0.017(15)
_refine_ls_extinction_method none
_refine_ls_goodness_of_fit_ref 1.009
_refine_ls_hydrogen_treatment mixed
_refine_ls_matrix_type full
_refine_ls_number_parameters 1026
_refine_ls_number_reflns 26569
_refine_ls_number_restraints 986
_refine_ls_restrained_S_all 0.991
_refine_ls_R_factor_all 0.0450
_refine_ls_R_factor_gt 0.0389
_refine_ls_shift/su_max 0.001
_refine_ls_shift/su_mean 0.000
_refine_ls_structure_factor_coef Fsqd
_refine_ls_weighting_details 'calc w=1/[\s^2^(Fo^2^)+(0.0395P)^2^+0.0000P] where P=(Fo^2^+2Fc^2^)/3'
_refine_ls_weighting_scheme calc
_refine_ls_wR_factor_gt 0.0765
_refine_ls_wR_factor_ref 0.0782
_reflns_number_gt 24383
_reflns_number_total 26569
_reflns_threshold_expression >2sigma(I)
_cod_data_source_file om7003207-file005.cif
_cod_data_source_block 06187
_cod_depositor_comments
;
The following automatic conversions were performed:

'_symmetry_cell_setting' value 'Monoclinic' changed to 'monoclinic'
according to /home/saulius/struct/CIF-dictionaries/cif_core.dic
dictionary named 'cif_core.dic' version 2.4.1 from 2010-06-29.

Automatic conversion script
Id: cif_fix_values 1715 2011-07-08 13:25:40Z adriana 
;
_cod_original_sg_symbol_H-M P2(1)
_cod_database_code 4073427

loop_
_symmetry_equiv_pos_as_xyz
'x, y, z'
'-x, y+1/2, -z'

loop_
_atom_site_label
_atom_site_type_symbol
_atom_site_fract_x
_atom_site_fract_y
_atom_site_fract_z
_atom_site_U_iso_or_equiv
_atom_site_adp_type
_atom_site_occupancy
_atom_site_symmetry_multiplicity
_atom_site_calc_flag
_atom_site_refinement_flags
Mo1 Mo 0.36181(2) 0.261491(13) 0.033733(12) 0.01226(6) Uani 1 1 d U
O1 O 0.51468(18) 0.25918(14) -0.02354(10) 0.0208(5) Uani 1 1 d U
S1 S 0.64637(7) 0.28334(5) -0.01340(5) 0.0215(2) Uani 1 1 d U
O2 O 0.6624(2) 0.36391(15) -0.00486(13) 0.0279(6) Uani 1 1 d U
O3 O 0.7158(2) 0.23357(17) 0.02524(14) 0.0488(8) Uani 1 1 d U
F1 F 0.6418(3) 0.30365(16) -0.12776(12) 0.0487(7) Uani 1 1 d U
F2 F 0.6940(2) 0.18986(13) -0.10042(14) 0.0558(8) Uani 1 1 d U
F3 F 0.8241(2) 0.28288(14) -0.08811(13) 0.0561(8) Uani 1 1 d U
N1 N 0.4373(2) 0.23466(14) 0.09913(11) 0.0132(5) Uani 1 1 d U
C10 C 0.7034(3) 0.2641(2) -0.0871(2) 0.0337(9) Uani 1 1 d U
C11 C 0.4781(3) 0.20269(17) 0.15351(14) 0.0149(6) Uani 1 1 d U
C12 C 0.5053(3) 0.25116(18) 0.20199(15) 0.0172(6) Uani 1 1 d U
C13 C 0.5454(3) 0.2185(2) 0.25515(14) 0.0227(7) Uani 1 1 d U
H13 H 0.5639 0.2505 0.2884 0.027 Uiso 1 1 calc R
C14 C 0.5591(3) 0.1395(2) 0.26065(16) 0.0251(8) Uani 1 1 d U
H14 H 0.5876 0.1179 0.2973 0.030 Uiso 1 1 calc R
C15 C 0.5311(3) 0.09228(19) 0.21241(16) 0.0228(8) Uani 1 1 d U
H15 H 0.5404 0.0383 0.2168 0.027 Uiso 1 1 calc R
C16 C 0.4900(3) 0.12159(18) 0.15834(15) 0.0160(6) Uani 1 1 d U
C121 C 0.4946(3) 0.33786(18) 0.19457(16) 0.0223(8) Uani 1 1 d U
H121 H 0.4460 0.3483 0.1568 0.027 Uiso 1 1 calc R
C122 C 0.6237(4) 0.3729(2) 0.1892(2) 0.0453(12) Uani 1 1 d U
H12A H 0.6747 0.3607 0.2248 0.068 Uiso 1 1 calc R
H12B H 0.6162 0.4288 0.1852 0.068 Uiso 1 1 calc R
H12C H 0.6629 0.3519 0.1542 0.068 Uiso 1 1 calc R
C123 C 0.4258(3) 0.37586(19) 0.24566(17) 0.0280(8) Uani 1 1 d U
H12D H 0.3447 0.3511 0.2497 0.042 Uiso 1 1 calc R
H12E H 0.4136 0.4306 0.2371 0.042 Uiso 1 1 calc R
H12F H 0.4752 0.3701 0.2827 0.042 Uiso 1 1 calc R
C161 C 0.4621(3) 0.07003(18) 0.10498(15) 0.0179(7) Uani 1 1 d U
H161 H 0.3988 0.0968 0.0789 0.021 Uiso 1 1 calc R
C162 C 0.4080(3) -0.00747(19) 0.12185(17) 0.0274(8) Uani 1 1 d U
H16A H 0.4728 -0.0386 0.1419 0.041 Uiso 1 1 calc R
H16B H 0.3772 -0.0341 0.0860 0.041 Uiso 1 1 calc R
H16C H 0.3393 0.0004 0.1486 0.041 Uiso 1 1 calc R
C163 C 0.5791(3) 0.05909(19) 0.06915(16) 0.0235(8) Uani 1 1 d U
H16D H 0.6075 0.1091 0.0549 0.035 Uiso 1 1 calc R
H16E H 0.5600 0.0255 0.0352 0.035 Uiso 1 1 calc R
H16F H 0.6447 0.0357 0.0944 0.035 Uiso 1 1 calc R
N2 N 0.2696(2) 0.20075(14) -0.04348(12) 0.0123(5) Uani 1 1 d U
C21 C 0.3201(3) 0.19632(18) -0.10221(15) 0.0160(7) Uani 1 1 d U
C22 C 0.3141(3) 0.2599(2) -0.13953(14) 0.0190(6) Uani 1 1 d U
C23 C 0.3645(3) 0.2527(2) -0.19590(16) 0.0256(8) Uani 1 1 d U
H23 H 0.3601 0.2949 -0.2226 0.031 Uiso 1 1 calc R
C24 C 0.4197(3) 0.1861(2) -0.21292(16) 0.0270(8) Uani 1 1 d U
H24 H 0.4550 0.1828 -0.2509 0.032 Uiso 1 1 calc R
C25 C 0.4246(3) 0.1234(2) -0.17535(16) 0.0250(8) Uani 1 1 d U
H25 H 0.4621 0.0771 -0.1880 0.030 Uiso 1 1 calc R
C26 C 0.3752(3) 0.12716(19) -0.11927(15) 0.0199(7) Uani 1 1 d U
C27 C 0.2594(3) 0.33535(19) -0.12060(17) 0.0287(9) Uani 1 1 d U
H27A H 0.3243 0.3666 -0.1008 0.043 Uiso 1 1 calc R
H27B H 0.1925 0.3258 -0.0931 0.043 Uiso 1 1 calc R
H27C H 0.2257 0.3628 -0.1556 0.043 Uiso 1 1 calc R
C28 C 0.3782(4) 0.0584(2) -0.07865(17) 0.0299(9) Uani 1 1 d U
H28A H 0.4326 0.0189 -0.0947 0.045 Uiso 1 1 calc R
H28B H 0.2939 0.0377 -0.0757 0.045 Uiso 1 1 calc R
H28C H 0.4101 0.0738 -0.0392 0.045 Uiso 1 1 calc R
N3 N 0.1916(2) 0.29948(14) 0.04989(12) 0.0143(6) Uani 1 1 d U
C31 C 0.1736(3) 0.36771(18) 0.08236(16) 0.0151(7) Uani 1 1 d U
C32 C 0.2777(3) 0.41489(17) 0.08203(15) 0.0165(7) Uani 1 1 d U
C33 C 0.2775(3) 0.48401(18) 0.11352(16) 0.0204(7) Uani 1 1 d U
H33 H 0.3477 0.5171 0.1138 0.024 Uiso 1 1 calc R
C34 C 0.1727(3) 0.50319(19) 0.14427(17) 0.0224(8) Uani 1 1 d U
H34 H 0.1729 0.5489 0.1673 0.027 Uiso 1 1 calc R
C35 C 0.0683(3) 0.45732(18) 0.14214(15) 0.0203(7) Uani 1 1 d U
H35 H -0.0027 0.4728 0.1630 0.024 Uiso 1 1 calc R
C36 C 0.0640(3) 0.38827(18) 0.10987(15) 0.0174(7) Uani 1 1 d U
C37 C 0.3796(3) 0.38448(19) 0.04550(16) 0.0167(7) Uani 1 1 d DU
H37A H 0.4661(19) 0.3992(18) 0.0584(13) 0.020 Uiso 1 1 d D
H37B H 0.358(3) 0.3969(19) 0.0037(9) 0.020 Uiso 1 1 d D
C38 C -0.0526(3) 0.34165(18) 0.10420(17) 0.0230(8) Uani 1 1 d U
H38A H -0.0550 0.3144 0.0662 0.035 Uiso 1 1 calc R
H38B H -0.1249 0.3757 0.1061 0.035 Uiso 1 1 calc R
H38C H -0.0542 0.3043 0.1367 0.035 Uiso 1 1 calc R
C1 C 0.1578(3) 0.1769(2) -0.03697(16) 0.0143(8) Uani 1 1 d U
C2 C 0.1115(3) 0.16935(17) 0.02498(14) 0.0122(6) Uani 1 1 d U
H2 H 0.0211 0.1829 0.0243 0.015 Uiso 1 1 calc R
C3 C 0.1820(2) 0.2241(2) 0.06806(13) 0.0134(6) Uani 1 1 d U
C4 C 0.0727(3) 0.15256(19) -0.08739(15) 0.0209(8) Uani 1 1 d U
H4A H -0.0014 0.1853 -0.0887 0.031 Uiso 1 1 calc R
H4B H 0.0479 0.0989 -0.0818 0.031 Uiso 1 1 calc R
H4C H 0.1159 0.1574 -0.1248 0.031 Uiso 1 1 calc R
C5 C 0.1746(3) 0.20878(18) 0.13375(15) 0.0161(7) Uani 1 1 d U
H5A H 0.2172 0.2500 0.1560 0.024 Uiso 1 1 calc R
H5B H 0.2147 0.1595 0.1434 0.024 Uiso 1 1 calc R
H5C H 0.0872 0.2069 0.1445 0.024 Uiso 1 1 calc R
C6 C 0.1260(3) 0.08133(17) 0.04093(14) 0.0159(6) Uani 1 1 d U
H6A H 0.1569 0.0545 0.0057 0.019 Uiso 1 1 calc R
H6B H 0.1912 0.0766 0.0728 0.019 Uiso 1 1 calc R
C7 C 0.0085(3) 0.03777(17) 0.06132(15) 0.0156(7) Uani 1 1 d U
C8 C 0.0497(3) -0.04736(18) 0.06850(18) 0.0257(8) Uani 1 1 d U
H8A H 0.1206 -0.0505 0.0969 0.039 Uiso 1 1 calc R
H8B H 0.0739 -0.0675 0.0300 0.039 Uiso 1 1 calc R
H8C H -0.0195 -0.0778 0.0831 0.039 Uiso 1 1 calc R
C9 C -0.0956(3) 0.03933(19) 0.01362(15) 0.0211(7) Uani 1 1 d U
H9A H -0.1679 0.0113 0.0277 0.032 Uiso 1 1 calc R
H9B H -0.0667 0.0150 -0.0226 0.032 Uiso 1 1 calc R
H9C H -0.1191 0.0927 0.0051 0.032 Uiso 1 1 calc R
C71 C -0.0339(3) 0.07020(18) 0.11987(15) 0.0179(7) Uani 1 1 d U
C72 C -0.1286(3) 0.12390(19) 0.12234(16) 0.0193(7) Uani 1 1 d U
H72 H -0.1712 0.1387 0.0865 0.023 Uiso 1 1 calc R
C73 C -0.1631(3) 0.1566(2) 0.17481(18) 0.0295(9) Uani 1 1 d U
H73 H -0.2287 0.1932 0.1748 0.035 Uiso 1 1 calc R
C74 C -0.1026(4) 0.1363(2) 0.22762(18) 0.0325(9) Uani 1 1 d U
H74 H -0.1269 0.1581 0.2640 0.039 Uiso 1 1 calc R
C75 C -0.0065(4) 0.0841(2) 0.22663(17) 0.0312(9) Uani 1 1 d U
H75 H 0.0377 0.0711 0.2625 0.037 Uiso 1 1 calc R
C76 C 0.0264(3) 0.05011(18) 0.17359(16) 0.0213(7) Uani 1 1 d U
H76 H 0.0908 0.0127 0.1739 0.026 Uiso 1 1 calc R
Mo2 Mo 0.84399(2) 0.723164(13) 0.465546(12) 0.01139(6) Uani 1 1 d U
O4 O 1.00348(17) 0.72744(14) 0.52395(10) 0.0182(5) Uani 1 1 d U
S2 S 1.13281(7) 0.70007(5) 0.51671(4) 0.0200(2) Uani 1 1 d U
O5 O 1.1441(2) 0.61903(16) 0.51357(14) 0.0379(8) Uani 1 1 d U
O6 O 1.1975(2) 0.74442(19) 0.47485(13) 0.0530(10) Uani 1 1 d U
C110 C 1.2021(3) 0.7259(3) 0.58854(18) 0.0321(9) Uani 1 1 d U
F4 F 1.1413(2) 0.69421(19) 0.63180(12) 0.0618(9) Uani 1 1 d U
F5 F 1.3194(2) 0.70306(15) 0.59240(12) 0.0542(8) Uani 1 1 d U
F6 F 1.1993(2) 0.80145(15) 0.59653(15) 0.0660(10) Uani 1 1 d U
N4 N 0.9083(2) 0.74793(13) 0.39911(11) 0.0129(5) Uani 1 1 d U
C41 C 0.9398(3) 0.77717(17) 0.34364(14) 0.0144(6) Uani 1 1 d U
C42 C 0.9453(3) 0.85725(18) 0.33463(16) 0.0170(7) Uani 1 1 d U
C43 C 0.9757(3) 0.8835(2) 0.27937(17) 0.0237(8) Uani 1 1 d U
H43 H 0.9785 0.9373 0.2723 0.028 Uiso 1 1 calc R
C44 C 1.0024(3) 0.8330(2) 0.23381(16) 0.0249(8) Uani 1 1 d U
H44 H 1.0242 0.8524 0.1962 0.030 Uiso 1 1 calc R
C45 C 0.9974(3) 0.7547(2) 0.24302(14) 0.0202(7) Uani 1 1 d U
H45 H 1.0164 0.7206 0.2117 0.024 Uiso 1 1 calc R
C46 C 0.9650(2) 0.72525(19) 0.29748(13) 0.0146(6) Uani 1 1 d U
C421 C 0.9214(3) 0.91302(18) 0.38480(16) 0.0202(7) Uani 1 1 d U
H421 H 0.8687 0.8861 0.4139 0.024 Uiso 1 1 calc R
C422 C 0.8517(4) 0.98534(19) 0.36385(19) 0.0365(11) Uani 1 1 d U
H42A H 0.8297 1.0161 0.3983 0.055 Uiso 1 1 calc R
H42B H 0.7757 0.9705 0.3415 0.055 Uiso 1 1 calc R
H42C H 0.9049 1.0157 0.3384 0.055 Uiso 1 1 calc R
C423 C 1.0446(3) 0.9344(2) 0.41685(18) 0.0330(9) Uani 1 1 d U
H42D H 1.0877 0.8875 0.4301 0.050 Uiso 1 1 calc R
H42E H 1.0279 0.9666 0.4513 0.050 Uiso 1 1 calc R
H42F H 1.0970 0.9626 0.3897 0.050 Uiso 1 1 calc R
C461 C 0.9621(3) 0.63879(18) 0.30862(16) 0.0187(7) Uani 1 1 d U
H461 H 0.9040 0.6293 0.3415 0.022 Uiso 1 1 calc R
C462 C 1.0915(3) 0.61143(19) 0.32978(18) 0.0303(9) Uani 1 1 d U
H46A H 1.1523 0.6252 0.3003 0.045 Uiso 1 1 calc R
H46B H 1.0906 0.5555 0.3349 0.045 Uiso 1 1 calc R
H46C H 1.1143 0.6360 0.3677 0.045 Uiso 1 1 calc R
C463 C 0.9153(3) 0.59247(19) 0.25517(16) 0.0260(8) Uani 1 1 d U
H46D H 0.8363 0.6140 0.2399 0.039 Uiso 1 1 calc R
H46E H 0.9027 0.5389 0.2670 0.039 Uiso 1 1 calc R
H46F H 0.9767 0.5946 0.2241 0.039 Uiso 1 1 calc R
N5 N 0.7604(2) 0.78495(14) 0.54157(12) 0.0136(6) Uani 1 1 d U
C51 C 0.8193(3) 0.79185(18) 0.60079(14) 0.0144(6) Uani 1 1 d U
C52 C 0.8842(3) 0.85939(19) 0.61411(16) 0.0193(7) Uani 1 1 d U
C53 C 0.9371(3) 0.8682(2) 0.67026(16) 0.0247(8) Uani 1 1 d U
H53 H 0.9831 0.9134 0.6798 0.030 Uiso 1 1 calc R
C54 C 0.9238(3) 0.8115(2) 0.71317(16) 0.0260(8) Uani 1 1 d U
H54 H 0.9585 0.8186 0.7521 0.031 Uiso 1 1 calc R
C55 C 0.8597(3) 0.74450(19) 0.69864(15) 0.0223(8) Uani 1 1 d U
H55 H 0.8516 0.7056 0.7278 0.027 Uiso 1 1 calc R
C56 C 0.8075(3) 0.73357(18) 0.64266(14) 0.0184(7) Uani 1 1 d U
C57 C 0.8976(4) 0.9207(2) 0.56684(18) 0.0312(9) Uani 1 1 d U
H57A H 0.9296 0.8973 0.5309 0.047 Uiso 1 1 calc R
H57B H 0.9557 0.9603 0.5815 0.047 Uiso 1 1 calc R
H57C H 0.8163 0.9440 0.5576 0.047 Uiso 1 1 calc R
C58 C 0.7392(4) 0.6601(2) 0.62719(17) 0.0293(9) Uani 1 1 d U
H58A H 0.7395 0.6264 0.6620 0.044 Uiso 1 1 calc R
H58B H 0.7806 0.6341 0.5948 0.044 Uiso 1 1 calc R
H58C H 0.6531 0.6721 0.6147 0.044 Uiso 1 1 calc R
N6 N 0.6723(2) 0.68282(14) 0.44930(12) 0.0128(5) Uani 1 1 d U
C61 C 0.6537(3) 0.61312(18) 0.41759(15) 0.0144(7) Uani 1 1 d U
C62 C 0.7601(3) 0.56740(17) 0.41939(15) 0.0146(6) Uani 1 1 d U
C63 C 0.7590(3) 0.49882(17) 0.38799(16) 0.0197(7) Uani 1 1 d U
H63 H 0.8311 0.4672 0.3883 0.024 Uiso 1 1 calc R
C64 C 0.6534(3) 0.47678(19) 0.35651(16) 0.0224(8) Uani 1 1 d U
H64 H 0.6538 0.4309 0.3337 0.027 Uiso 1 1 calc R
C65 C 0.5457(3) 0.52103(19) 0.35766(16) 0.0217(7) Uani 1 1 d U
H65 H 0.4729 0.5040 0.3365 0.026 Uiso 1 1 calc R
C66 C 0.5425(3) 0.59076(18) 0.38960(15) 0.0182(7) Uani 1 1 d U
C67 C 0.8648(3) 0.6003(2) 0.45699(16) 0.0150(7) Uani 1 1 d DU
H67A H 0.850(3) 0.5896(19) 0.4990(8) 0.018 Uiso 1 1 d D
H67B H 0.9507(19) 0.5889(18) 0.4446(13) 0.018 Uiso 1 1 d D
C68 C 0.4238(3) 0.6351(2) 0.39314(17) 0.0249(8) Uani 1 1 d U
H68A H 0.4265 0.6668 0.4291 0.037 Uiso 1 1 calc R
H68B H 0.3536 0.5993 0.3945 0.037 Uiso 1 1 calc R
H68C H 0.4134 0.6682 0.3582 0.037 Uiso 1 1 calc R
C101 C 0.6478(3) 0.8068(2) 0.53457(15) 0.0130(8) Uani 1 1 d U
C102 C 0.5905(3) 0.81178(17) 0.47259(14) 0.0109(6) Uani 1 1 d U
H102 H 0.5008 0.7968 0.4735 0.013 Uiso 1 1 calc R
C103 C 0.6579(2) 0.7572(2) 0.43060(13) 0.0125(5) Uani 1 1 d U
C104 C 0.5701(3) 0.83336(19) 0.58509(15) 0.0195(7) Uani 1 1 d U
H10A H 0.5436 0.7888 0.6080 0.029 Uiso 1 1 calc R
H10B H 0.4966 0.8607 0.5692 0.029 Uiso 1 1 calc R
H10C H 0.6195 0.8678 0.6109 0.029 Uiso 1 1 calc R
C105 C 0.6391(3) 0.77181(19) 0.36438(14) 0.0152(7) Uani 1 1 d U
H10D H 0.6748 0.7292 0.3422 0.023 Uiso 1 1 calc R
H10E H 0.6806 0.8198 0.3539 0.023 Uiso 1 1 calc R
H10F H 0.5500 0.7758 0.3543 0.023 Uiso 1 1 calc R
C106 C 0.5998(3) 0.89931(17) 0.45572(15) 0.0145(6) Uani 1 1 d U
H10G H 0.6351 0.9270 0.4908 0.017 Uiso 1 1 calc R
H10H H 0.6604 0.9040 0.4239 0.017 Uiso 1 1 calc R
C107 C 0.4793(3) 0.94186(17) 0.43474(16) 0.0177(7) Uani 1 1 d U
C108 C 0.5182(3) 1.02578(19) 0.42477(18) 0.0287(9) Uani 1 1 d U
H10I H 0.5878 1.0273 0.3979 0.043 Uiso 1 1 calc R
H10J H 0.5439 1.0490 0.4628 0.043 Uiso 1 1 calc R
H10K H 0.4477 1.0545 0.4072 0.043 Uiso 1 1 calc R
C109 C 0.3841(3) 0.9424(2) 0.48392(16) 0.0245(8) Uani 1 1 d U
H10L H 0.3086 0.9692 0.4698 0.037 Uiso 1 1 calc R
H10M H 0.4196 0.9688 0.5189 0.037 Uiso 1 1 calc R
H10N H 0.3632 0.8894 0.4944 0.037 Uiso 1 1 calc R
C81 C 0.4250(3) 0.90626(18) 0.37775(15) 0.0172(7) Uani 1 1 d U
C82 C 0.3333(3) 0.8501(2) 0.37969(17) 0.0212(7) Uani 1 1 d U
H82 H 0.3017 0.8354 0.4168 0.025 Uiso 1 1 calc R
C83 C 0.2870(3) 0.8150(2) 0.32788(16) 0.0225(7) Uani 1 1 d U
H83 H 0.2241 0.7769 0.3302 0.027 Uiso 1 1 calc R
C84 C 0.3311(3) 0.8347(2) 0.27390(18) 0.0290(9) Uani 1 1 d U
H84 H 0.3000 0.8102 0.2388 0.035 Uiso 1 1 calc R
C85 C 0.4215(3) 0.8906(2) 0.27126(17) 0.0299(8) Uani 1 1 d U
H85 H 0.4526 0.9047 0.2339 0.036 Uiso 1 1 calc R
C86 C 0.4675(3) 0.92645(19) 0.32218(16) 0.0236(8) Uani 1 1 d U
H86 H 0.5289 0.9654 0.3192 0.028 Uiso 1 1 calc R

loop_
_atom_site_aniso_label
_atom_site_aniso_U_11
_atom_site_aniso_U_22
_atom_site_aniso_U_33
_atom_site_aniso_U_23
_atom_site_aniso_U_13
_atom_site_aniso_U_12
Mo1 0.01485(13) 0.01013(14) 0.01174(17) 0.00066(11) -0.00059(10) -0.00167(11)
O1 0.0178(10) 0.0247(12) 0.0200(13) 0.0019(12) 0.0013(8) 0.0001(11)
S1 0.0158(4) 0.0226(5) 0.0260(6) 0.0077(4) -0.0013(3) -0.0040(3)
O2 0.0265(14) 0.0261(14) 0.0315(17) -0.0063(12) 0.0087(11) -0.0079(10)
O3 0.0332(15) 0.0504(19) 0.061(2) 0.0325(16) -0.0201(13) -0.0094(13)
F1 0.0664(18) 0.0580(17) 0.0229(16) 0.0033(12) 0.0168(12) -0.0011(13)
F2 0.0435(15) 0.0294(13) 0.096(2) -0.0277(14) 0.0301(15) -0.0092(11)
F3 0.0321(13) 0.0427(15) 0.096(2) -0.0219(14) 0.0362(13) -0.0128(10)
N1 0.0138(11) 0.0139(14) 0.0120(13) -0.0032(10) -0.0001(9) -0.0017(9)
C10 0.0281(18) 0.0228(18) 0.051(3) -0.009(2) 0.0194(17) -0.0004(18)
C11 0.0154(14) 0.0164(16) 0.0129(17) 0.0023(12) 0.0026(11) 0.0006(11)
C12 0.0187(14) 0.0163(15) 0.0166(17) -0.0007(13) -0.0005(12) -0.0007(12)
C13 0.0310(17) 0.0248(16) 0.0122(16) -0.0034(16) -0.0001(12) -0.0031(16)
C14 0.036(2) 0.0258(18) 0.0135(19) 0.0070(14) -0.0040(14) 0.0001(14)
C15 0.0295(19) 0.0177(17) 0.021(2) 0.0055(14) -0.0047(14) -0.0005(14)
C16 0.0176(15) 0.0150(15) 0.0152(18) 0.0021(13) -0.0007(12) -0.0033(12)
C121 0.038(2) 0.0160(16) 0.013(2) -0.0028(14) -0.0041(15) 0.0049(14)
C122 0.058(3) 0.0185(19) 0.062(3) 0.0080(19) 0.035(2) -0.0008(18)
C123 0.0305(19) 0.0211(18) 0.032(2) -0.0102(16) 0.0008(16) -0.0006(14)
C161 0.0224(16) 0.0128(15) 0.0180(19) 0.0015(13) -0.0056(13) -0.0020(12)
C162 0.032(2) 0.0180(17) 0.031(2) 0.0041(15) -0.0063(16) -0.0110(14)
C163 0.0235(17) 0.0180(17) 0.029(2) -0.0061(14) -0.0010(15) -0.0005(13)
N2 0.0142(12) 0.0094(12) 0.0133(15) 0.0019(10) -0.0001(9) 0.0016(9)
C21 0.0134(15) 0.0213(16) 0.0132(17) -0.0010(13) -0.0008(12) -0.0014(11)
C22 0.0192(14) 0.0205(15) 0.0172(17) 0.0021(15) -0.0004(11) -0.0056(14)
C23 0.0281(17) 0.0296(18) 0.0192(19) 0.0082(16) 0.0022(14) -0.0041(16)
C24 0.0273(18) 0.045(2) 0.0085(19) 0.0023(15) 0.0054(14) 0.0013(16)
C25 0.0239(17) 0.0292(19) 0.022(2) -0.0051(15) 0.0002(14) 0.0063(15)
C26 0.0197(16) 0.0236(17) 0.0162(19) 0.0027(14) -0.0015(13) 0.0002(13)
C27 0.043(2) 0.0199(18) 0.023(2) 0.0068(15) 0.0026(16) 0.0017(15)
C28 0.040(2) 0.0258(19) 0.024(2) 0.0032(15) 0.0034(17) 0.0158(17)
N3 0.0181(13) 0.0105(12) 0.0145(16) -0.0007(11) 0.0027(11) 0.0005(10)
C31 0.0192(16) 0.0098(15) 0.016(2) 0.0013(13) -0.0022(12) 0.0031(11)
C32 0.0201(15) 0.0113(15) 0.018(2) 0.0015(13) -0.0028(12) 0.0019(11)
C33 0.0248(18) 0.0132(16) 0.023(2) 0.0008(14) -0.0055(13) -0.0006(12)
C34 0.032(2) 0.0120(17) 0.023(2) -0.0023(15) -0.0051(14) 0.0016(13)
C35 0.0305(18) 0.0152(16) 0.015(2) -0.0032(13) 0.0038(14) 0.0060(13)
C36 0.0223(16) 0.0129(15) 0.017(2) 0.0051(13) -0.0010(13) 0.0015(12)
C37 0.0183(16) 0.0126(16) 0.0193(19) 0.0022(14) 0.0008(14) -0.0028(13)
C38 0.0234(17) 0.0143(17) 0.032(2) 0.0001(15) 0.0053(15) 0.0033(13)
C1 0.0224(17) 0.0071(18) 0.013(2) 0.0023(12) -0.0029(12) 0.0048(11)
C2 0.0110(13) 0.0104(14) 0.0150(16) 0.0000(12) -0.0031(11) -0.0023(11)
C3 0.0148(13) 0.0129(13) 0.0126(15) -0.0027(15) 0.0009(10) 0.0015(14)
C4 0.0186(16) 0.0245(19) 0.019(2) 0.0013(15) -0.0027(13) -0.0027(13)
C5 0.0214(16) 0.0106(18) 0.0162(18) -0.0014(13) 0.0005(12) -0.0031(11)
C6 0.0191(15) 0.0094(14) 0.0193(18) -0.0022(12) 0.0024(13) -0.0009(12)
C7 0.0189(15) 0.0092(15) 0.0190(19) -0.0016(13) 0.0039(12) -0.0039(11)
C8 0.0282(19) 0.0120(16) 0.037(2) -0.0006(15) 0.0077(16) -0.0031(13)
C9 0.0231(17) 0.0222(18) 0.018(2) -0.0034(15) 0.0010(14) -0.0065(13)
C71 0.0224(17) 0.0144(15) 0.0170(18) -0.0011(13) 0.0039(13) -0.0093(12)
C72 0.0175(16) 0.0215(17) 0.019(2) 0.0001(14) -0.0017(13) -0.0053(13)
C73 0.0250(19) 0.0246(19) 0.040(2) -0.0109(17) 0.0117(16) -0.0071(14)
C74 0.047(2) 0.033(2) 0.019(2) -0.0089(17) 0.0159(17) -0.0199(18)
C75 0.040(2) 0.031(2) 0.023(2) 0.0045(16) -0.0022(16) -0.0215(16)
C76 0.0288(18) 0.0142(16) 0.021(2) 0.0041(14) 0.0012(14) -0.0070(13)
Mo2 0.01389(12) 0.00855(13) 0.01175(17) -0.00003(11) 0.00061(9) 0.00061(11)
O4 0.0155(10) 0.0226(12) 0.0167(13) -0.0042(11) 0.0021(8) -0.0021(10)
S2 0.0163(4) 0.0256(5) 0.0180(5) 0.0025(4) -0.0004(3) 0.0031(3)
O5 0.0287(15) 0.0267(15) 0.057(2) -0.0121(14) -0.0147(13) 0.0101(11)
O6 0.0278(14) 0.087(3) 0.0452(19) 0.0319(18) 0.0163(12) 0.0122(14)
C110 0.0222(17) 0.039(2) 0.035(2) -0.008(2) -0.0111(14) 0.0044(19)
F4 0.0626(18) 0.106(2) 0.0158(15) 0.0105(15) -0.0083(11) 0.0119(15)
F5 0.0309(13) 0.0636(19) 0.066(2) -0.0194(14) -0.0233(12) 0.0148(12)
F6 0.0426(16) 0.0440(16) 0.110(3) -0.0459(16) -0.0232(16) 0.0057(12)
N4 0.0161(12) 0.0090(13) 0.0137(13) -0.0003(10) 0.0023(10) 0.0021(9)
C41 0.0129(14) 0.0148(16) 0.0153(17) 0.0010(12) -0.0013(11) 0.0002(11)
C42 0.0159(15) 0.0147(15) 0.0205(19) 0.0009(13) 0.0009(12) 0.0030(12)
C43 0.0285(18) 0.0176(17) 0.025(2) 0.0068(15) 0.0042(15) -0.0001(14)
C44 0.0284(18) 0.0300(19) 0.017(2) 0.0063(15) 0.0017(14) -0.0043(15)
C45 0.0253(15) 0.0223(16) 0.0132(16) -0.0018(15) 0.0017(12) -0.0021(14)
C46 0.0150(13) 0.0164(14) 0.0124(16) -0.0007(14) 0.0003(10) 0.0000(13)
C421 0.0207(16) 0.0155(16) 0.025(2) 0.0002(14) 0.0085(14) -0.0009(12)
C422 0.049(3) 0.0156(18) 0.047(3) 0.0091(17) 0.027(2) 0.0095(16)
C423 0.031(2) 0.032(2) 0.036(3) -0.0170(18) 0.0105(16) -0.0108(16)
C461 0.0215(16) 0.0143(16) 0.021(2) -0.0035(14) 0.0024(13) -0.0011(12)
C462 0.036(2) 0.0178(18) 0.037(2) 0.0045(16) -0.0077(17) 0.0035(15)
C463 0.0307(19) 0.0215(17) 0.026(2) -0.0061(15) 0.0014(15) -0.0011(14)
N5 0.0162(12) 0.0109(13) 0.0139(15) 0.0020(10) 0.0016(10) -0.0028(9)
C51 0.0137(14) 0.0166(14) 0.0129(17) -0.0026(12) 0.0006(11) 0.0036(11)
C52 0.0231(17) 0.0175(16) 0.0173(19) -0.0036(13) -0.0010(13) -0.0016(13)
C53 0.0288(19) 0.0232(18) 0.022(2) -0.0069(15) -0.0057(14) -0.0047(14)
C54 0.0316(19) 0.0301(19) 0.016(2) -0.0053(15) -0.0092(15) 0.0025(15)
C55 0.0272(17) 0.0244(19) 0.0152(18) 0.0032(13) 0.0005(13) 0.0030(13)
C56 0.0236(16) 0.0170(16) 0.0145(17) -0.0007(13) 0.0009(12) 0.0025(12)
C57 0.041(2) 0.0215(18) 0.030(2) 0.0036(16) -0.0078(18) -0.0167(17)
C58 0.049(2) 0.0190(18) 0.020(2) 0.0034(16) -0.0032(17) -0.0082(16)
N6 0.0140(12) 0.0092(12) 0.0152(15) 0.0006(10) -0.0014(11) 0.0006(10)
C61 0.0215(15) 0.0112(15) 0.0107(18) 0.0022(12) 0.0023(13) -0.0025(12)
C62 0.0195(15) 0.0121(15) 0.0124(18) 0.0021(12) 0.0017(12) -0.0024(12)
C63 0.0253(17) 0.0112(15) 0.023(2) -0.0003(14) 0.0053(14) 0.0024(12)
C64 0.0323(19) 0.0136(17) 0.021(2) -0.0066(14) 0.0031(15) -0.0023(14)
C65 0.0272(17) 0.0176(17) 0.020(2) -0.0018(14) -0.0024(14) -0.0079(14)
C66 0.0198(16) 0.0148(16) 0.020(2) 0.0033(13) 0.0008(13) -0.0032(12)
C67 0.0170(16) 0.0129(16) 0.0148(19) 0.0023(14) -0.0010(12) 0.0027(11)
C68 0.0207(17) 0.0201(17) 0.034(2) 0.0016(16) -0.0017(15) -0.0056(13)
C101 0.0138(15) 0.0100(18) 0.015(2) -0.0012(13) 0.0023(12) -0.0041(11)
C102 0.0097(13) 0.0100(14) 0.0130(16) 0.0010(12) 0.0003(11) 0.0002(11)
C103 0.0133(13) 0.0116(13) 0.0128(14) -0.0017(14) 0.0029(11) -0.0059(13)
C104 0.0171(16) 0.0237(18) 0.018(2) -0.0012(14) 0.0024(13) 0.0046(13)
C105 0.0158(14) 0.0141(17) 0.0157(17) 0.0010(14) 0.0001(11) 0.0026(12)
C106 0.0176(14) 0.0125(15) 0.0131(17) -0.0019(12) -0.0029(13) 0.0000(12)
C107 0.0169(15) 0.0126(16) 0.023(2) -0.0008(13) -0.0021(13) 0.0055(12)
C108 0.040(2) 0.0136(17) 0.032(2) 0.0002(15) -0.0088(17) 0.0061(15)
C109 0.0236(17) 0.028(2) 0.022(2) -0.0079(15) -0.0013(14) 0.0121(14)
C81 0.0205(16) 0.0140(15) 0.0172(18) 0.0008(13) -0.0006(13) 0.0071(12)
C82 0.0180(16) 0.0227(18) 0.023(2) 0.0028(15) 0.0042(14) 0.0060(13)
C83 0.0220(17) 0.0249(18) 0.020(2) -0.0040(15) -0.0010(13) -0.0006(14)
C84 0.0298(19) 0.036(2) 0.021(2) -0.0052(17) -0.0085(15) 0.0057(16)
C85 0.044(2) 0.033(2) 0.0134(19) 0.0073(16) 0.0039(16) 0.0058(16)
C86 0.0286(18) 0.0186(17) 0.024(2) 0.0068(15) 0.0040(14) 0.0027(14)

loop_
_atom_type_symbol
_atom_type_description
_atom_type_scat_dispersion_real
_atom_type_scat_dispersion_imag
_atom_type_scat_source
C C 0.0033 0.0016 'International Tables Vol C Tables 4.2.6.8 and 6.1.1.4'
H H 0.0000 0.0000 'International Tables Vol C Tables 4.2.6.8 and 6.1.1.4'
N N 0.0061 0.0033 'International Tables Vol C Tables 4.2.6.8 and 6.1.1.4'
O O 0.0106 0.0060 'International Tables Vol C Tables 4.2.6.8 and 6.1.1.4'
F F 0.0171 0.0103 'International Tables Vol C Tables 4.2.6.8 and 6.1.1.4'
S S 0.1246 0.1234 'International Tables Vol C Tables 4.2.6.8 and 6.1.1.4'
Mo Mo -1.6832 0.6857 'International Tables Vol C Tables 4.2.6.8 and 6.1.1.4'

loop_
_geom_angle_atom_site_label_1
_geom_angle_atom_site_label_2
_geom_angle_atom_site_label_3
_geom_angle
N1 Mo1 N3 109.98(11)
N1 Mo1 O1 99.43(10)
N3 Mo1 O1 148.48(10)
N1 Mo1 C37 97.24(13)
N3 Mo1 C37 74.17(12)
O1 Mo1 C37 91.50(11)
N1 Mo1 C3 90.70(11)
N3 Mo1 C3 37.94(11)
O1 Mo1 C3 155.97(11)
C37 Mo1 C3 108.89(13)
N1 Mo1 N2 136.09(10)
N3 Mo1 N2 85.10(10)
O1 Mo1 N2 81.32(9)
C37 Mo1 N2 126.67(12)
C3 Mo1 N2 76.35(10)
S1 O1 Mo1 130.81(14)
O3 S1 O2 117.28(18)
O3 S1 O1 113.49(15)
O2 S1 O1 114.14(15)
O3 S1 C10 105.1(2)
O2 S1 C10 105.11(18)
O1 S1 C10 99.04(16)
C11 N1 Mo1 168.3(2)
F1 C10 F2 108.7(4)
F1 C10 F3 109.1(3)
F2 C10 F3 107.4(3)
F1 C10 S1 111.4(3)
F2 C10 S1 111.0(3)
F3 C10 S1 109.1(3)
N1 C11 C12 119.5(3)
N1 C11 C16 119.0(3)
C12 C11 C16 121.4(3)
C13 C12 C11 118.6(3)
C13 C12 C121 121.6(3)
C11 C12 C121 119.8(3)
C12 C13 C14 120.9(3)
C13 C14 C15 119.8(3)
C16 C15 C14 121.8(3)
C15 C16 C11 117.4(3)
C15 C16 C161 121.9(3)
C11 C16 C161 120.7(3)
C12 C121 C122 109.8(3)
C12 C121 C123 112.3(3)
C122 C121 C123 110.5(3)
C162 C161 C16 113.0(3)
C162 C161 C163 110.5(3)
C16 C161 C163 110.3(3)
C1 N2 C21 118.0(3)
C1 N2 Mo1 117.0(2)
C21 N2 Mo1 124.45(18)
C22 C21 C26 121.9(3)
C22 C21 N2 120.0(3)
C26 C21 N2 118.1(3)
C21 C22 C23 117.8(3)
C21 C22 C27 122.1(3)
C23 C22 C27 120.1(3)
C24 C23 C22 121.1(3)
C23 C24 C25 120.4(3)
C24 C25 C26 120.9(3)
C25 C26 C21 118.0(3)
C25 C26 C28 121.0(3)
C21 C26 C28 121.0(3)
C3 N3 C31 129.3(3)
C3 N3 Mo1 79.51(16)
C31 N3 Mo1 121.2(2)
C32 C31 C36 122.9(3)
C32 C31 N3 111.7(3)
C36 C31 N3 125.4(3)
C31 C32 C33 119.4(3)
C31 C32 C37 113.7(3)
C33 C32 C37 126.9(3)
C34 C33 C32 118.6(3)
C35 C34 C33 121.3(3)
C34 C35 C36 121.7(3)
C31 C36 C35 115.9(3)
C31 C36 C38 122.7(3)
C35 C36 C38 121.4(3)
C32 C37 Mo1 110.8(2)
N2 C1 C4 123.7(3)
N2 C1 C2 118.4(3)
C4 C1 C2 117.9(3)
C1 C2 C3 111.1(2)
C1 C2 C6 105.3(3)
C3 C2 C6 114.4(3)
N3 C3 C5 117.8(3)
N3 C3 C2 116.2(3)
C5 C3 C2 117.9(3)
N3 C3 Mo1 62.55(16)
C5 C3 Mo1 118.23(19)
C2 C3 Mo1 112.25(19)
C7 C6 C2 117.7(3)
C71 C7 C9 111.8(3)
C71 C7 C8 110.9(3)
C9 C7 C8 106.9(3)
C71 C7 C6 110.3(2)
C9 C7 C6 111.5(3)
C8 C7 C6 105.3(2)
C72 C71 C76 117.0(3)
C72 C71 C7 121.9(3)
C76 C71 C7 121.0(3)
C73 C72 C71 122.4(4)
C72 C73 C74 120.1(4)
C75 C74 C73 119.0(4)
C74 C75 C76 120.6(4)
C75 C76 C71 120.9(3)
N4 Mo2 N6 108.94(11)
N4 Mo2 O4 100.94(10)
N6 Mo2 O4 147.79(10)
N4 Mo2 C67 97.10(12)
N6 Mo2 C67 74.55(11)
O4 Mo2 C67 90.35(11)
N4 Mo2 C103 90.52(11)
N6 Mo2 C103 37.59(10)
O4 Mo2 C103 156.01(10)
C67 Mo2 C103 109.25(12)
N4 Mo2 N5 136.76(10)
N6 Mo2 N5 85.16(10)
O4 Mo2 N5 81.12(9)
C67 Mo2 N5 126.14(12)
C103 Mo2 N5 76.17(10)
S2 O4 Mo2 131.21(13)
O5 S2 O6 117.5(2)
O5 S2 O4 114.02(15)
O6 S2 O4 112.44(15)
O5 S2 C110 104.9(2)
O6 S2 C110 105.3(2)
O4 S2 C110 100.33(15)
F4 C110 F5 108.9(4)
F4 C110 F6 107.4(4)
F5 C110 F6 108.4(3)
F4 C110 S2 111.0(3)
F5 C110 S2 110.2(3)
F6 C110 S2 110.8(3)
C41 N4 Mo2 168.7(2)
N4 C41 C42 120.0(3)
N4 C41 C46 118.9(3)
C42 C41 C46 121.1(3)
C43 C42 C41 118.1(3)
C43 C42 C421 120.9(3)
C41 C42 C421 121.0(3)
C42 C43 C44 121.4(3)
C45 C44 C43 120.2(3)
C44 C45 C46 120.7(3)
C45 C46 C41 118.5(3)
C45 C46 C461 121.2(3)
C41 C46 C461 120.3(3)
C42 C421 C422 112.9(3)
C42 C421 C423 109.9(3)
C422 C421 C423 110.6(3)
C463 C461 C46 113.6(3)
C463 C461 C462 110.7(3)
C46 C461 C462 109.5(3)
C101 N5 C51 117.9(3)
C101 N5 Mo2 117.0(2)
C51 N5 Mo2 124.46(18)
C52 C51 C56 121.6(3)
C52 C51 N5 117.6(3)
C56 C51 N5 120.8(3)
C53 C52 C51 118.6(3)
C53 C52 C57 121.4(3)
C51 C52 C57 120.0(3)
C52 C53 C54 120.7(3)
C55 C54 C53 119.5(3)
C56 C55 C54 121.0(3)
C55 C56 C51 118.5(3)
C55 C56 C58 120.6(3)
C51 C56 C58 121.0(3)
C103 N6 C61 129.9(3)
C103 N6 Mo2 79.48(17)
C61 N6 Mo2 120.4(2)
C66 C61 C62 123.1(3)
C66 C61 N6 125.0(3)
C62 C61 N6 111.9(3)
C63 C62 C61 119.0(3)
C63 C62 C67 127.6(3)
C61 C62 C67 113.5(3)
C64 C63 C62 119.7(3)
C63 C64 C65 120.6(3)
C64 C65 C66 121.4(3)
C61 C66 C65 115.9(3)
C61 C66 C68 123.6(3)
C65 C66 C68 120.4(3)
C62 C67 Mo2 110.5(2)
N5 C101 C104 123.2(3)
N5 C101 C102 119.1(3)
C104 C101 C102 117.6(3)
C101 C102 C103 110.4(2)
C101 C102 C106 104.6(2)
C103 C102 C106 114.4(3)
N6 C103 C105 118.1(3)
N6 C103 C102 116.4(3)
C105 C103 C102 116.8(3)
N6 C103 Mo2 62.93(16)
C105 C103 Mo2 118.88(19)
C102 C103 Mo2 112.75(19)
C107 C106 C102 118.4(2)
C81 C107 C109 111.4(3)
C81 C107 C108 111.1(3)
C109 C107 C108 106.9(3)
C81 C107 C106 110.8(2)
C109 C107 C106 110.7(3)
C108 C107 C106 105.6(3)
C82 C81 C86 117.4(3)
C82 C81 C107 120.7(3)
C86 C81 C107 121.8(3)
C81 C82 C83 120.9(3)
C84 C83 C82 120.8(3)
C83 C84 C85 118.9(4)
C84 C85 C86 121.0(4)
C85 C86 C81 120.9(3)

loop_
_geom_bond_atom_site_label_1
_geom_bond_atom_site_label_2
_geom_bond_distance
Mo1 N1 1.723(3)
Mo1 N3 1.992(3)
Mo1 O1 2.127(2)
Mo1 C37 2.165(3)
Mo1 C3 2.207(3)
Mo1 N2 2.239(3)
O1 S1 1.487(2)
S1 O3 1.422(3)
S1 O2 1.425(3)
S1 C10 1.824(4)
F1 C10 1.307(5)
F2 C10 1.330(4)
F3 C10 1.339(4)
N1 C11 1.403(4)
C11 C12 1.404(4)
C11 C16 1.421(4)
C12 C13 1.383(4)
C12 C121 1.522(4)
C13 C14 1.386(5)
C14 C15 1.389(5)
C15 C16 1.380(5)
C16 C161 1.523(4)
C121 C122 1.526(5)
C121 C123 1.540(5)
C161 C162 1.522(4)
C161 C163 1.532(4)
N2 C1 1.285(4)
N2 C21 1.451(4)
C21 C22 1.390(4)
C21 C26 1.402(4)
C22 C23 1.405(5)
C22 C27 1.508(5)
C23 C24 1.363(5)
C24 C25 1.382(5)
C25 C26 1.390(5)
C26 C28 1.507(5)
N3 C3 1.380(4)
N3 C31 1.412(4)
C31 C32 1.388(4)
C31 C36 1.398(4)
C32 C33 1.397(4)
C32 C37 1.491(5)
C33 C34 1.385(5)
C34 C35 1.377(5)
C35 C36 1.405(4)
C36 C38 1.496(4)
C1 C4 1.496(5)
C1 C2 1.505(5)
C2 C3 1.541(4)
C2 C6 1.580(4)
C3 C5 1.510(4)
C6 C7 1.557(4)
C7 C71 1.521(5)
C7 C9 1.525(4)
C7 C8 1.553(4)
C71 C72 1.384(5)
C71 C76 1.399(5)
C72 C73 1.376(5)
C73 C74 1.383(6)
C74 C75 1.377(5)
C75 C76 1.391(5)
Mo2 N4 1.727(2)
Mo2 N6 1.998(3)
Mo2 O4 2.127(2)
Mo2 C67 2.159(3)
Mo2 C103 2.206(3)
Mo2 N5 2.239(3)
O4 S2 1.485(2)
S2 O5 1.418(3)
S2 O6 1.421(3)
S2 C110 1.816(4)
C110 F4 1.315(5)
C110 F5 1.322(4)
C110 F6 1.328(4)
N4 C41 1.403(4)
C41 C42 1.410(4)
C41 C46 1.412(4)
C42 C43 1.378(5)
C42 C421 1.520(5)
C43 C44 1.390(5)
C44 C45 1.379(5)
C45 C46 1.387(4)
C46 C461 1.526(5)
C421 C422 1.532(5)
C421 C423 1.532(5)
C461 C463 1.521(5)
C461 C462 1.531(5)
N5 C101 1.274(4)
N5 C51 1.463(4)
C51 C52 1.394(4)
C51 C56 1.395(4)
C52 C53 1.379(5)
C52 C57 1.519(5)
C53 C54 1.393(5)
C54 C55 1.388(5)
C55 C56 1.377(4)
C56 C58 1.510(4)
N6 C103 1.369(4)
N6 C61 1.419(4)
C61 C66 1.388(4)
C61 C62 1.393(4)
C62 C63 1.388(4)
C62 C67 1.500(4)
C63 C64 1.373(5)
C64 C65 1.392(5)
C65 C66 1.412(5)
C66 C68 1.497(4)
C101 C104 1.509(4)
C101 C102 1.510(4)
C102 C103 1.541(4)
C102 C106 1.574(4)
C103 C105 1.522(4)
C106 C107 1.551(4)
C107 C81 1.525(5)
C107 C109 1.536(5)
C107 C108 1.538(4)
C81 C82 1.391(5)
C81 C86 1.394(5)
C82 C83 1.395(5)
C83 C84 1.366(5)
C84 C85 1.379(5)
C85 C86 1.383(5)
